data_1503306
loop_
_publ_author_name
'Fustero, Santos'
'Moscard\'o, Javier'
'S\'anchez-Rosell\'o, Mar\'ia'
'Rodr\'iguez, Elsa'
'Barrio, Pablo'

_publ_section_title
;
 Tandem nucleophilic addition-intramolecular aza-Michael reaction: facile
 synthesis of chiral fluorinated isoindolines.
;
_journal_issue 23
_journal_name_full 'Organic letters'
_journal_page_first 5494
_journal_page_last 5497
_journal_paper_doi 10.1021/ol102341n
_journal_volume 12
_journal_year 2010
_chemical_absolute_configuration rmad
_chemical_formula_sum 'C20 H26 F5 N O3 S'
_chemical_formula_weight 455.48
_chemical_name_systematic
; 
 ? 
;
_space_group_IT_number 19
_symmetry_cell_setting orthorhombic
_symmetry_space_group_name_Hall 'P 2ac 2ab'
_symmetry_space_group_name_H-M 'P 21 21 21'
_atom_sites_solution_hydrogens geom
_atom_sites_solution_primary direct
_atom_sites_solution_secondary difmap
_audit_creation_method SHELXL-97
_cell_angle_alpha 90.00
_cell_angle_beta 90.00
_cell_angle_gamma 90.00
_cell_formula_units_Z 4
_cell_length_a 10.2709(3)
_cell_length_b 10.5742(3)
_cell_length_c 19.7677(6)
_cell_measurement_reflns_used 428
_cell_measurement_temperature 100(2)
_cell_measurement_theta_max 112.35
_cell_measurement_theta_min 9.80
_cell_volume 2146.90(11)
_computing_cell_refinement 'Bruker SMART'
_computing_data_collection 'Bruker SMART'
_computing_data_reduction 'Bruker SAINT'
_computing_molecular_graphics 'Bruker SHELXTL'
_computing_publication_material 'Bruker SHELXTL'
_computing_structure_refinement 'SHELXL-97 (Sheldrick, 1997)'
_computing_structure_solution 'SHELXS-97 (Sheldrick, 1990)'
_diffrn_ambient_temperature 100(2)
_diffrn_measured_fraction_theta_full 0.988
_diffrn_measured_fraction_theta_max 0.988
_diffrn_measurement_device_type 'CCD area detector'
_diffrn_measurement_method 'phi and omega scans'
_diffrn_radiation_monochromator graphite
_diffrn_radiation_source 'fine-focus sealed tube'
_diffrn_radiation_type CuK\a
_diffrn_radiation_wavelength 1.54178
_diffrn_reflns_av_R_equivalents 0.0323
_diffrn_reflns_av_sigmaI/netI 0.0279
_diffrn_reflns_limit_h_max 12
_diffrn_reflns_limit_h_min -11
_diffrn_reflns_limit_k_max 12
_diffrn_reflns_limit_k_min -12
_diffrn_reflns_limit_l_max 24
_diffrn_reflns_limit_l_min -24
_diffrn_reflns_number 20750
_diffrn_reflns_theta_full 70.97
_diffrn_reflns_theta_max 70.97
_diffrn_reflns_theta_min 4.47
_exptl_absorpt_coefficient_mu 1.930
_exptl_absorpt_correction_T_max 0.707
_exptl_absorpt_correction_T_min 0.567
_exptl_absorpt_correction_type multi-scan
_exptl_absorpt_process_details 'SADABS (Sheldrick, 2008)'
_exptl_crystal_colour colourless
_exptl_crystal_density_diffrn 1.409
_exptl_crystal_density_method 'not measured'
_exptl_crystal_description prismatic
_exptl_crystal_F_000 952
_exptl_crystal_size_max 0.25
_exptl_crystal_size_mid 0.20
_exptl_crystal_size_min 0.18
_refine_diff_density_max 0.202
_refine_diff_density_min -0.206
_refine_diff_density_rms 0.044
_refine_ls_abs_structure_details 'Flack H D (1983), Acta Cryst. A39, 876-881'
_refine_ls_abs_structure_Flack 0.019(10)
_refine_ls_extinction_method none
_refine_ls_goodness_of_fit_ref 1.035
_refine_ls_hydrogen_treatment mixed
_refine_ls_matrix_type full
_refine_ls_number_parameters 375
_refine_ls_number_reflns 4059
_refine_ls_number_restraints 0
_refine_ls_restrained_S_all 1.035
_refine_ls_R_factor_all 0.0254
_refine_ls_R_factor_gt 0.0248
_refine_ls_shift/su_max 0.001
_refine_ls_shift/su_mean 0.000
_refine_ls_structure_factor_coef Fsqd
_refine_ls_weighting_details 'calc w=1/[\s^2^(Fo^2^)+(0.0436P)^2^+0.1871P] where P=(Fo^2^+2Fc^2^)/3'
_refine_ls_weighting_scheme calc
_refine_ls_wR_factor_gt 0.0636
_refine_ls_wR_factor_ref 0.0640
_reflns_number_gt 3984
_reflns_number_total 4059
_reflns_threshold_expression >2sigma(I)
_cod_data_source_file ol102341n_si_001.cif
_cod_data_source_block datos_m
_cod_depositor_comments
;
The following automatic conversions were performed:

'_symmetry_cell_setting' value 'Orthorhombic' changed to
'orthorhombic' according to
/home/saulius/struct/CIF-dictionaries/cif_core.dic dictionary named
'cif_core.dic' version 2.4.2 from 2011-04-26.

Automatic conversion script
Id: cif_fix_values 1715 2011-07-08 13:25:40Z adriana 
;
_cod_original_sg_symbol_H-M P2(1)2(1)2(1)
_cod_database_code 1503306

loop_
_symmetry_equiv_pos_as_xyz
'x, y, z'
'-x+1/2, -y, z+1/2'
'-x, y+1/2, -z+1/2'
'x+1/2, -y+1/2, -z'

loop_
_atom_site_label
_atom_site_type_symbol
_atom_site_fract_x
_atom_site_fract_y
_atom_site_fract_z
_atom_site_U_iso_or_equiv
_atom_site_adp_type
_atom_site_occupancy
_atom_site_symmetry_multiplicity
_atom_site_calc_flag
S1 S 0.68054(3) 0.68993(3) 0.775896(14) 0.01598(8) Uani 1 1 d
N1 N 0.79838(10) 0.59749(10) 0.81175(5) 0.0154(2) Uani 1 1 d
O1 O 0.61204(10) 0.76325(9) 0.82901(5) 0.0221(2) Uani 1 1 d
O2 O 0.65146(10) 0.38502(10) 0.97771(6) 0.0271(2) Uani 1 1 d
O3 O 0.77894(9) 0.21942(9) 0.94807(5) 0.0201(2) Uani 1 1 d
C1 C 0.56105(14) 0.57150(13) 0.74541(7) 0.0198(3) Uani 1 1 d
C2 C 0.63131(16) 0.47758(16) 0.70004(8) 0.0263(3) Uani 1 1 d
C3 C 0.46697(15) 0.65313(16) 0.70362(8) 0.0275(3) Uani 1 1 d
C4 C 0.48534(14) 0.50888(15) 0.80270(7) 0.0231(3) Uani 1 1 d
C5 C 0.76518(13) 0.54270(12) 0.87962(6) 0.0161(3) Uani 1 1 d
C6 C 0.78929(13) 0.39929(12) 0.87979(7) 0.0174(3) Uani 1 1 d
C7 C 0.73099(13) 0.33571(12) 0.94138(7) 0.0183(3) Uani 1 1 d
C8 C 0.73981(14) 0.13658(14) 1.00556(7) 0.0220(3) Uani 1 1 d
C9 C 0.8129(2) 0.01567(16) 0.99088(10) 0.0356(4) Uani 1 1 d
C10 C 0.78753(17) 0.19552(18) 1.07089(8) 0.0318(3) Uani 1 1 d
C11 C 0.59413(16) 0.11539(16) 1.00503(8) 0.0275(3) Uani 1 1 d
C12 C 0.85222(12) 0.61388(12) 0.92774(7) 0.0161(3) Uani 1 1 d
C13 C 0.85033(13) 0.61467(13) 0.99807(7) 0.0187(3) Uani 1 1 d
C14 C 0.94196(14) 0.68801(14) 1.03212(7) 0.0223(3) Uani 1 1 d
C15 C 1.03419(14) 0.75652(15) 0.99679(8) 0.0244(3) Uani 1 1 d
C16 C 1.03668(13) 0.75643(14) 0.92645(7) 0.0218(3) Uani 1 1 d
C17 C 0.94358(13) 0.68498(13) 0.89293(6) 0.0177(3) Uani 1 1 d
C18 C 0.92178(13) 0.67031(12) 0.81751(6) 0.0167(3) Uani 1 1 d
C19 C 1.03636(13) 0.60162(14) 0.78410(7) 0.0210(3) Uani 1 1 d
C20 C 1.02344(15) 0.57065(16) 0.70842(8) 0.0264(3) Uani 1 1 d
F1 F 1.06525(9) 0.49139(9) 0.81541(5) 0.0321(2) Uani 1 1 d
F2 F 1.14309(8) 0.67700(10) 0.78930(5) 0.0322(2) Uani 1 1 d
F3 F 1.13747(9) 0.53471(12) 0.68312(5) 0.0404(3) Uani 1 1 d
F4 F 0.98229(12) 0.67091(11) 0.67453(5) 0.0461(3) Uani 1 1 d
F5 F 0.94079(10) 0.47675(11) 0.69825(5) 0.0434(3) Uani 1 1 d
H2A H 0.6916(17) 0.4294(16) 0.7249(9) 0.017(4) Uiso 1 1 d
H2B H 0.678(2) 0.519(2) 0.6622(10) 0.034(5) Uiso 1 1 d
H2C H 0.571(2) 0.422(2) 0.6819(11) 0.037(5) Uiso 1 1 d
H3A H 0.5136(19) 0.7011(19) 0.6682(10) 0.027(4) Uiso 1 1 d
H3B H 0.405(2) 0.595(2) 0.6829(11) 0.041(6) Uiso 1 1 d
H3C H 0.4185(18) 0.7110(18) 0.7330(10) 0.027(4) Uiso 1 1 d
H4A H 0.408(2) 0.4655(18) 0.7811(10) 0.031(5) Uiso 1 1 d
H4B H 0.4558(19) 0.5696(19) 0.8343(10) 0.028(5) Uiso 1 1 d
H4C H 0.539(2) 0.448(2) 0.8248(11) 0.034(5) Uiso 1 1 d
H5 H 0.6768(17) 0.5616(15) 0.8878(8) 0.012(3) Uiso 1 1 d
H6A H 0.7509(16) 0.3598(15) 0.8403(8) 0.014(4) Uiso 1 1 d
H6B H 0.8779(18) 0.3804(16) 0.8770(8) 0.016(4) Uiso 1 1 d
H9A H 0.791(2) -0.046(2) 1.0260(11) 0.042(6) Uiso 1 1 d
H9B H 0.779(2) -0.020(2) 0.9509(11) 0.035(5) Uiso 1 1 d
H9C H 0.902(3) 0.031(2) 0.9869(12) 0.047(6) Uiso 1 1 d
H10A H 0.745(2) 0.275(2) 1.0786(10) 0.034(5) Uiso 1 1 d
H10B H 0.769(2) 0.1396(19) 1.1056(10) 0.033(5) Uiso 1 1 d
H10C H 0.885(2) 0.213(2) 1.0686(11) 0.046(6) Uiso 1 1 d
H11A H 0.545(2) 0.192(2) 1.0157(11) 0.040(5) Uiso 1 1 d
H11B H 0.5671(19) 0.0882(19) 0.9597(10) 0.029(5) Uiso 1 1 d
H11C H 0.574(2) 0.050(2) 1.0357(10) 0.034(5) Uiso 1 1 d
H13 H 0.7882(18) 0.5686(18) 1.0198(9) 0.023(4) Uiso 1 1 d
H14 H 0.9420(17) 0.6881(17) 1.0804(9) 0.022(4) Uiso 1 1 d
H15 H 1.0978(19) 0.8054(19) 1.0204(9) 0.027(4) Uiso 1 1 d
H16 H 1.0967(17) 0.8073(17) 0.9028(8) 0.019(4) Uiso 1 1 d
H18 H 0.9158(15) 0.7493(16) 0.7960(8) 0.011(3) Uiso 1 1 d

loop_
_atom_site_aniso_label
_atom_site_aniso_U_11
_atom_site_aniso_U_22
_atom_site_aniso_U_33
_atom_site_aniso_U_23
_atom_site_aniso_U_13
_atom_site_aniso_U_12
S1 0.01677(14) 0.01641(15) 0.01476(14) 0.00136(11) -0.00207(12) -0.00036(11)
N1 0.0157(5) 0.0166(5) 0.0139(5) 0.0013(4) -0.0006(4) -0.0008(4)
O1 0.0228(5) 0.0213(5) 0.0223(5) -0.0029(4) -0.0021(4) 0.0042(4)
O2 0.0282(5) 0.0213(5) 0.0318(5) 0.0047(4) 0.0116(5) 0.0041(4)
O3 0.0237(5) 0.0159(5) 0.0208(4) 0.0038(4) 0.0032(4) 0.0005(3)
C1 0.0201(7) 0.0224(7) 0.0168(6) -0.0006(5) -0.0032(5) -0.0045(5)
C2 0.0267(7) 0.0300(8) 0.0222(7) -0.0081(6) -0.0006(6) -0.0077(6)
C3 0.0232(7) 0.0348(8) 0.0245(7) 0.0066(6) -0.0077(6) -0.0040(6)
C4 0.0219(7) 0.0256(7) 0.0218(6) 0.0005(6) -0.0002(6) -0.0055(6)
C5 0.0165(6) 0.0179(6) 0.0138(6) 0.0007(5) -0.0004(5) 0.0008(5)
C6 0.0177(6) 0.0171(6) 0.0172(6) 0.0016(5) 0.0004(5) 0.0000(5)
C7 0.0176(6) 0.0175(6) 0.0200(6) 0.0015(5) -0.0009(5) -0.0014(5)
C8 0.0242(7) 0.0199(7) 0.0218(6) 0.0074(5) 0.0010(6) -0.0024(5)
C9 0.0382(9) 0.0248(8) 0.0437(10) 0.0132(7) 0.0119(8) 0.0046(7)
C10 0.0372(9) 0.0360(9) 0.0223(7) 0.0086(7) -0.0039(6) -0.0096(7)
C11 0.0240(7) 0.0270(8) 0.0315(8) 0.0100(7) -0.0004(6) -0.0081(6)
C12 0.0154(6) 0.0147(6) 0.0182(6) 0.0010(5) -0.0005(5) 0.0035(4)
C13 0.0192(6) 0.0193(7) 0.0176(6) 0.0017(5) -0.0003(5) 0.0024(5)
C14 0.0257(7) 0.0245(7) 0.0166(6) -0.0007(5) -0.0041(5) 0.0035(6)
C15 0.0235(7) 0.0256(7) 0.0240(7) -0.0052(6) -0.0063(6) -0.0025(6)
C16 0.0193(6) 0.0231(7) 0.0229(6) -0.0011(6) -0.0011(5) -0.0029(5)
C17 0.0182(6) 0.0187(6) 0.0162(6) 0.0003(5) -0.0008(5) 0.0015(5)
C18 0.0169(6) 0.0164(6) 0.0169(6) 0.0009(5) -0.0005(5) -0.0004(5)
C19 0.0186(6) 0.0233(7) 0.0211(6) 0.0018(5) 0.0024(5) -0.0007(5)
C20 0.0244(7) 0.0324(8) 0.0223(7) -0.0030(6) 0.0043(6) 0.0009(6)
F1 0.0306(5) 0.0351(5) 0.0307(5) 0.0092(4) 0.0078(4) 0.0145(4)
F2 0.0177(4) 0.0457(5) 0.0332(4) -0.0084(4) 0.0045(3) -0.0086(4)
F3 0.0273(5) 0.0646(7) 0.0292(5) -0.0111(5) 0.0122(4) 0.0016(4)
F4 0.0617(7) 0.0560(7) 0.0206(4) 0.0072(4) 0.0035(5) 0.0165(6)
F5 0.0315(5) 0.0552(6) 0.0433(6) -0.0290(5) 0.0113(4) -0.0110(4)

loop_
_atom_type_symbol
_atom_type_description
_atom_type_scat_dispersion_real
_atom_type_scat_dispersion_imag
_atom_type_scat_source
C C 0.0181 0.0091 'International Tables Vol C Tables 4.2.6.8 and 6.1.1.4'
H H 0.0000 0.0000 'International Tables Vol C Tables 4.2.6.8 and 6.1.1.4'
N N 0.0311 0.0180 'International Tables Vol C Tables 4.2.6.8 and 6.1.1.4'
O O 0.0492 0.0322 'International Tables Vol C Tables 4.2.6.8 and 6.1.1.4'
F F 0.0727 0.0534 'International Tables Vol C Tables 4.2.6.8 and 6.1.1.4'
S S 0.3331 0.5567 'International Tables Vol C Tables 4.2.6.8 and 6.1.1.4'

loop_
_geom_angle_atom_site_label_1
_geom_angle_atom_site_label_2
_geom_angle_atom_site_label_3
_geom_angle
O1 S1 N1 109.96(5)
O1 S1 C1 105.62(6)
N1 S1 C1 102.54(6)
C18 N1 C5 108.96(10)
C18 N1 S1 109.82(8)
C5 N1 S1 115.50(8)
C7 O3 C8 121.26(11)
C2 C1 C4 113.36(12)
C2 C1 C3 110.37(12)
C4 C1 C3 108.81(12)
C2 C1 S1 108.59(10)
C4 C1 S1 112.93(9)
C3 C1 S1 102.22(10)
C1 C2 H2A 111.0(10)
C1 C2 H2B 113.0(12)
H2A C2 H2B 108.3(16)
C1 C2 H2C 109.0(13)
H2A C2 H2C 107.4(17)
H2B C2 H2C 108.0(18)
C1 C3 H3A 111.4(11)
C1 C3 H3B 106.3(13)
H3A C3 H3B 109.9(17)
C1 C3 H3C 110.6(11)
H3A C3 H3C 110.2(16)
H3B C3 H3C 108.3(17)
C1 C4 H4A 106.5(11)
C1 C4 H4B 111.0(12)
H4A C4 H4B 109.6(16)
C1 C4 H4C 109.7(13)
H4A C4 H4C 109.9(16)
H4B C4 H4C 110.1(17)
N1 C5 C12 103.69(10)
N1 C5 C6 110.26(10)
C12 C5 C6 113.33(11)
N1 C5 H5 106.8(9)
C12 C5 H5 110.9(10)
C6 C5 H5 111.3(10)
C7 C6 C5 112.10(11)
C7 C6 H6A 107.1(9)
C5 C6 H6A 111.0(9)
C7 C6 H6B 109.8(10)
C5 C6 H6B 111.6(11)
H6A C6 H6B 104.9(14)
O2 C7 O3 126.21(12)
O2 C7 C6 123.69(12)
O3 C7 C6 110.10(11)
O3 C8 C9 102.54(11)
O3 C8 C11 110.39(11)
C9 C8 C11 111.37(14)
O3 C8 C10 108.73(11)
C9 C8 C10 110.56(14)
C11 C8 C10 112.74(13)
C8 C9 H9A 108.3(13)
C8 C9 H9B 108.9(13)
H9A C9 H9B 103.9(18)
C8 C9 H9C 111.0(15)
H9A C9 H9C 114(2)
H9B C9 H9C 111(2)
C8 C10 H10A 110.4(12)
C8 C10 H10B 107.5(13)
H10A C10 H10B 110.5(17)
C8 C10 H10C 110.7(13)
H10A C10 H10C 107.2(19)
H10B C10 H10C 110.5(19)
C8 C11 H11A 112.7(13)
C8 C11 H11B 109.2(12)
H11A C11 H11B 107.1(18)
C8 C11 H11C 108.7(13)
H11A C11 H11C 110.9(18)
H11B C11 H11C 108.1(17)
C17 C12 C13 120.19(12)
C17 C12 C5 111.06(11)
C13 C12 C5 128.74(12)
C12 C13 C14 118.49(13)
C12 C13 H13 118.6(12)
C14 C13 H13 122.9(12)
C15 C14 C13 120.72(13)
C15 C14 H14 120.3(11)
C13 C14 H14 119.0(11)
C14 C15 C16 121.16(13)
C14 C15 H15 120.4(11)
C16 C15 H15 118.4(11)
C17 C16 C15 117.73(13)
C17 C16 H16 121.7(10)
C15 C16 H16 120.5(10)
C12 C17 C16 121.68(12)
C12 C17 C18 109.45(11)
C16 C17 C18 128.87(12)
N1 C18 C17 104.73(10)
N1 C18 C19 112.09(10)
C17 C18 C19 111.04(11)
N1 C18 H18 111.7(9)
C17 C18 H18 111.4(9)
C19 C18 H18 106.0(9)
F1 C19 F2 107.09(11)
F1 C19 C18 112.32(11)
F2 C19 C18 107.99(11)
F1 C19 C20 106.30(12)
F2 C19 C20 105.55(11)
C18 C19 C20 117.01(12)
F5 C20 F4 108.64(14)
F5 C20 F3 107.09(13)
F4 C20 F3 108.66(13)
F5 C20 C19 111.32(12)
F4 C20 C19 110.47(13)
F3 C20 C19 110.56(12)

loop_
_geom_bond_atom_site_label_1
_geom_bond_atom_site_label_2
_geom_bond_distance
S1 O1 1.4827(10)
S1 N1 1.7095(11)
S1 C1 1.8540(14)
N1 C18 1.4873(16)
N1 C5 1.5007(15)
O2 C7 1.2061(17)
O3 C7 1.3312(17)
O3 C8 1.4901(16)
C1 C2 1.520(2)
C1 C4 1.5250(19)
C1 C3 1.537(2)
C2 H2A 0.940(18)
C2 H2B 0.99(2)
C2 H2C 0.93(2)
C3 H3A 0.99(2)
C3 H3B 0.97(2)
C3 H3C 0.98(2)
C4 H4A 1.01(2)
C4 H4B 0.95(2)
C4 H4C 0.96(2)
C5 C12 1.5067(18)
C5 C6 1.5365(18)
C5 H5 0.944(17)
C6 C7 1.5143(18)
C6 H6A 0.969(17)
C6 H6B 0.934(18)
C8 C9 1.511(2)
C8 C11 1.513(2)
C8 C10 1.515(2)
C9 H9A 0.98(2)
C9 H9B 0.94(2)
C9 H9C 0.93(3)
C10 H10A 0.96(2)
C10 H10B 0.93(2)
C10 H10C 1.01(2)
C11 H11A 0.98(2)
C11 H11B 0.98(2)
C11 H11C 0.94(2)
C12 C17 1.3853(19)
C12 C13 1.3905(18)
C13 C14 1.393(2)
C13 H13 0.91(2)
C14 C15 1.382(2)
C14 H14 0.955(18)
C15 C16 1.391(2)
C15 H15 0.95(2)
C16 C17 1.3873(19)
C16 H16 0.942(18)
C17 C18 1.5154(17)
C18 C19 1.5326(18)
C18 H18 0.939(17)
C19 F1 1.3527(17)
C19 F2 1.3592(16)
C19 C20 1.537(2)
C20 F5 1.3217(19)
C20 F4 1.323(2)
C20 F3 1.3290(18)

loop_
_geom_torsion_atom_site_label_1
_geom_torsion_atom_site_label_2
_geom_torsion_atom_site_label_3
_geom_torsion_atom_site_label_4
_geom_torsion
O1 S1 N1 C18 -87.64(9)
C1 S1 N1 C18 160.38(9)
O1 S1 N1 C5 36.04(10)
C1 S1 N1 C5 -75.94(9)
O1 S1 C1 C2 -169.91(10)
N1 S1 C1 C2 -54.74(11)
O1 S1 C1 C4 -43.30(12)
N1 S1 C1 C4 71.87(11)
O1 S1 C1 C3 73.43(10)
N1 S1 C1 C3 -171.39(9)
C18 N1 C5 C12 14.53(13)
S1 N1 C5 C12 -109.60(10)
C18 N1 C5 C6 -107.10(12)
S1 N1 C5 C6 128.76(10)
N1 C5 C6 C7 -167.88(10)
C12 C5 C6 C7 76.40(14)
C8 O3 C7 O2 -2.2(2)
C8 O3 C7 C6 178.75(11)
C5 C6 C7 O2 15.45(19)
C5 C6 C7 O3 -165.45(11)
C7 O3 C8 C9 177.93(13)
C7 O3 C8 C11 59.17(17)
C7 O3 C8 C10 -64.99(16)
N1 C5 C12 C17 -10.12(14)
C6 C5 C12 C17 109.44(13)
N1 C5 C12 C13 170.18(13)
C6 C5 C12 C13 -70.26(18)
C17 C12 C13 C14 -0.08(19)
C5 C12 C13 C14 179.60(13)
C12 C13 C14 C15 -1.2(2)
C13 C14 C15 C16 1.3(2)
C14 C15 C16 C17 -0.1(2)
C13 C12 C17 C16 1.3(2)
C5 C12 C17 C16 -178.44(12)
C13 C12 C17 C18 -178.35(12)
C5 C12 C17 C18 1.92(15)
C15 C16 C17 C12 -1.2(2)
C15 C16 C17 C18 178.40(14)
C5 N1 C18 C17 -13.59(13)
S1 N1 C18 C17 113.83(9)
C5 N1 C18 C19 106.89(12)
S1 N1 C18 C19 -125.68(9)
C12 C17 C18 N1 7.21(14)
C16 C17 C18 N1 -172.40(13)
C12 C17 C18 C19 -113.96(13)
C16 C17 C18 C19 66.43(18)
N1 C18 C19 F1 -64.66(14)
C17 C18 C19 F1 52.09(15)
N1 C18 C19 F2 177.49(10)
C17 C18 C19 F2 -65.76(14)
N1 C18 C19 C20 58.68(16)
C17 C18 C19 C20 175.43(12)
F1 C19 C20 F5 52.94(15)
F2 C19 C20 F5 166.46(12)
C18 C19 C20 F5 -73.43(17)
F1 C19 C20 F4 173.73(12)
F2 C19 C20 F4 -72.75(15)
C18 C19 C20 F4 47.36(18)
F1 C19 C20 F3 -65.96(16)
F2 C19 C20 F3 47.56(16)
C18 C19 C20 F3 167.67(13)
